data_7713677
loop_
_publ_author_name
'Jiang, Xiaofan'
'Tao, Yu'
'Gu, Jiazhen'
'Jin, Leyang'
'Li, Chen'
'Zhang, Wenkai'
'Fu, Yongping'

_publ_section_title
;
 Broadband emission originating from the stereochemical expression of
 6s<sup>2</sup> lone pairs in two-dimensional lead bromide perovskites.
;
_journal_name_full 'Dalton transactions (Cambridge, England : 2003)'
_journal_paper_doi 10.1039/d3dt01627g
_journal_year 2023
_chemical_formula_sum 'C36 H42 Br12 Cl6 N6 Pb3'
_chemical_formula_weight 2351.95
_space_group_IT_number 14
_space_group_name_Hall '-P 2ybc'
_space_group_name_H-M_alt 'P 1 21/c 1'
_symmetry_cell_setting monoclinic
_symmetry_space_group_name_H-M 'P 1 21/c 1'
_atom_sites_solution_hydrogens geom
_atom_sites_solution_primary direct
_atom_sites_solution_secondary difmap
_audit_creation_method SHELXL-97
_audit_update_record
;
2023-07-10 deposited with the CCDC.	2023-07-25 downloaded from the CCDC.
;
_cell_angle_alpha 90.00
_cell_angle_beta 105.410(4)
_cell_angle_gamma 90.00
_cell_formula_units_Z 2
_cell_length_a 16.6366(7)
_cell_length_b 8.0081(4)
_cell_length_c 23.0142(10)
_cell_measurement_reflns_used 4892
_cell_measurement_temperature 102(2)
_cell_measurement_theta_max 29.4450
_cell_measurement_theta_min 3.4790
_cell_volume 2955.9(2)
_computing_structure_refinement 'SHELXL-97 (Sheldrick, 1997)'
_computing_structure_solution 'SHELXS-97 (Sheldrick, 1990)'
_diffrn_ambient_temperature 102(2)
_diffrn_measured_fraction_theta_full 0.998
_diffrn_measured_fraction_theta_max 0.998
_diffrn_measurement_device_type 'SuperNova, Dual, Cu at home/near, AtlasS2'
_diffrn_measurement_method '\w scans'
_diffrn_radiation_monochromator graphite
_diffrn_radiation_source 'fine-focus sealed tube'
_diffrn_radiation_type MoK\a
_diffrn_radiation_wavelength 0.71073
_diffrn_reflns_av_R_equivalents 0.0715
_diffrn_reflns_av_sigmaI/netI 0.0809
_diffrn_reflns_limit_h_max 19
_diffrn_reflns_limit_h_min -16
_diffrn_reflns_limit_k_max 9
_diffrn_reflns_limit_k_min -7
_diffrn_reflns_limit_l_max 27
_diffrn_reflns_limit_l_min -25
_diffrn_reflns_number 14358
_diffrn_reflns_theta_full 25.00
_diffrn_reflns_theta_max 25.00
_diffrn_reflns_theta_min 3.51
_exptl_absorpt_coefficient_mu 16.937
_exptl_absorpt_correction_T_max 1.00000
_exptl_absorpt_correction_T_min 0.08097
_exptl_absorpt_correction_type multi-scan
_exptl_crystal_colour colourless
_exptl_crystal_density_diffrn 2.643
_exptl_crystal_density_method 'not measured'
_exptl_crystal_description block
_exptl_crystal_F_000 2136
_refine_diff_density_max 6.709
_refine_diff_density_min -4.728
_refine_diff_density_rms 0.394
_refine_ls_extinction_method none
_refine_ls_goodness_of_fit_ref 1.054
_refine_ls_hydrogen_treatment mixed
_refine_ls_matrix_type full
_refine_ls_number_parameters 253
_refine_ls_number_reflns 5187
_refine_ls_number_restraints 151
_refine_ls_restrained_S_all 1.566
_refine_ls_R_factor_all 0.0738
_refine_ls_R_factor_gt 0.0565
_refine_ls_shift/su_max 0.000
_refine_ls_shift/su_mean 0.000
_refine_ls_structure_factor_coef Fsqd
_refine_ls_weighting_details 'calc w=1/[\s^2^(Fo^2^)+(0.0725P)^2^+5.4853P] where P=(Fo^2^+2Fc^2^)/3'
_refine_ls_weighting_scheme calc
_refine_ls_wR_factor_gt 0.1366
_refine_ls_wR_factor_ref 0.1510
_reflns_number_gt 4042
_reflns_number_total 5187
_reflns_threshold_expression >2sigma(I)
_cod_data_source_file d3dt01627g2.cif
_cod_data_source_block exp_11839
_cod_original_sg_symbol_H-M 'P 21/c'
_cod_database_code 7713677

loop_
_symmetry_equiv_pos_as_xyz
'x, y, z'
'-x, y+1/2, -z+1/2'
'-x, -y, -z'
'x, -y-1/2, z-1/2'

loop_
_atom_site_label
_atom_site_type_symbol
_atom_site_fract_x
_atom_site_fract_y
_atom_site_fract_z
_atom_site_U_iso_or_equiv
_atom_site_adp_type
_atom_site_occupancy
_atom_site_symmetry_multiplicity
_atom_site_calc_flag
_atom_site_refinement_flags
_atom_site_disorder_assembly
_atom_site_disorder_group
Pb1 Pb 0.5000 0.5000 0.5000 0.0053(3) Uani 1 2 d S . .
Pb2 Pb 0.45979(4) 0.00379(8) 0.30068(3) 0.0054(2) Uani 1 1 d . . .
Br3 Br 0.38439(9) 0.2532(2) 0.20780(7) 0.0079(4) Uani 1 1 d . . .
Br4 Br 0.38025(9) -0.2813(2) 0.22485(7) 0.0073(4) Uani 1 1 d . . .
Br6 Br 0.29913(9) 0.0420(2) 0.32850(8) 0.0116(4) Uani 1 1 d . . .
Br7 Br 0.50974(11) 0.2697(3) 0.40204(9) 0.0227(5) Uani 1 1 d . . .
Br8 Br 0.49542(14) 0.7828(3) 0.41685(10) 0.0304(6) Uani 1 1 d U . .
Br9 Br 0.31310(13) 0.5025(4) 0.45969(10) 0.0440(7) Uani 1 1 d U . .
Cl16 Cl -0.0485(3) 0.0757(8) 0.1010(2) 0.0264(12) Uani 1 1 d . . .
Cl24 Cl -0.0420(3) 0.6136(7) 0.1867(2) 0.0258(12) Uani 1 1 d . . .
Cl32 Cl 0.0639(3) 0.8954(8) 0.5694(2) 0.0316(14) Uani 1 1 d . . .
N19 N 0.3099(8) 0.4582(19) 0.3150(7) 0.012(3) Uani 1 1 d U . .
H19A H 0.3443 0.5045 0.2947 0.019 Uiso 1 1 calc R . .
H19B H 0.3170 0.3454 0.3167 0.019 Uiso 1 1 calc R . .
H19C H 0.3222 0.5003 0.3531 0.019 Uiso 1 1 calc R . .
N17 N 0.3064(9) -0.0195(18) 0.1041(7) 0.013(3) Uani 1 1 d U . .
H17A H 0.3112 -0.0153 0.0656 0.015 Uiso 1 1 calc R . .
H17B H 0.3232 -0.1216 0.1202 0.015 Uiso 1 1 calc R . .
H17C H 0.3390 0.0611 0.1266 0.015 Uiso 1 1 calc R . .
N18 N 0.3609(11) 1.002(2) 0.4785(8) 0.025(4) Uani 1 1 d U . .
H18A H 0.3921 1.0906 0.4963 0.038 Uiso 1 1 calc R . .
H18B H 0.3448 1.0176 0.4379 0.038 Uiso 1 1 calc R . .
H18C H 0.3917 0.9070 0.4871 0.038 Uiso 1 1 calc R . .
C15 C 0.1110(6) -0.0080(16) 0.1536(4) 0.014(4) Uani 1 1 d GDU . .
H15 H 0.0923 -0.0364 0.1879 0.017 Uiso 1 1 calc R . .
C14 C 0.1938(6) -0.0339(15) 0.1541(4) 0.019(4) Uani 1 1 d GDU . .
H14 H 0.2317 -0.0799 0.1888 0.023 Uiso 1 1 calc R . .
C13 C 0.2211(5) 0.0076(15) 0.1039(5) 0.010(4) Uani 1 1 d GDU . .
C12 C 0.1657(6) 0.0749(16) 0.0532(4) 0.015(4) Uani 1 1 d GDU . .
H12 H 0.1843 0.1033 0.0189 0.018 Uiso 1 1 calc R . .
C11 C 0.0829(6) 0.1008(16) 0.0527(4) 0.016(4) Uani 1 1 d GDU . .
H11 H 0.0449 0.1468 0.0180 0.019 Uiso 1 1 calc R . .
C10 C 0.0555(5) 0.0593(16) 0.1029(5) 0.008(4) Uani 1 1 d GDU . .
C22 C 0.1866(6) 0.6407(13) 0.2983(5) 0.016(4) Uani 1 1 d GDU . .
H22 H 0.2171 0.7146 0.3284 0.019 Uiso 1 1 calc R . .
C23 C 0.1044(6) 0.6767(12) 0.2681(5) 0.016(4) Uani 1 1 d GDU . .
H23 H 0.0787 0.7751 0.2777 0.019 Uiso 1 1 calc R . .
C18 C 0.0597(5) 0.5687(15) 0.2239(5) 0.017(4) Uani 1 1 d GDU . .
C19 C 0.0974(6) 0.4247(14) 0.2099(5) 0.017(4) Uani 1 1 d GDU . .
H19 H 0.0669 0.3509 0.1797 0.021 Uiso 1 1 calc R . .
C20 C 0.1796(6) 0.3888(12) 0.2401(5) 0.012(4) Uani 1 1 d GDU . .
H20 H 0.2053 0.2904 0.2305 0.015 Uiso 1 1 calc R . .
C21 C 0.2242(5) 0.4968(14) 0.2842(5) 0.013(4) Uani 1 1 d GD . .
C30 C 0.2957(5) 0.9914(16) 0.5623(5) 0.025(5) Uani 1 1 d GU . .
H30 H 0.3484 1.0121 0.5899 0.030 Uiso 1 1 calc R . .
C29 C 0.2885(6) 0.9878(16) 0.5008(5) 0.016(4) Uani 1 1 d GU . .
C28 C 0.2115(7) 0.9575(18) 0.4603(4) 0.023(5) Uani 1 1 d G . .
H28 H 0.2066 0.9550 0.4183 0.028 Uiso 1 1 calc R . .
C27 C 0.1417(5) 0.9308(19) 0.4815(5) 0.028(5) Uani 1 1 d GU . .
H27 H 0.0890 0.9101 0.4539 0.033 Uiso 1 1 calc R . .
C26 C 0.1489(6) 0.9345(18) 0.5431(5) 0.018(4) Uani 1 1 d G . .
C31 C 0.2259(7) 0.9648(17) 0.5835(4) 0.020(4) Uani 1 1 d GU . .
H31 H 0.2308 0.9673 0.6255 0.024 Uiso 1 1 calc R . .

loop_
_atom_site_aniso_label
_atom_site_aniso_U_11
_atom_site_aniso_U_22
_atom_site_aniso_U_33
_atom_site_aniso_U_23
_atom_site_aniso_U_13
_atom_site_aniso_U_12
Pb1 0.0046(5) 0.0044(6) 0.0067(5) -0.0004(3) 0.0012(4) -0.0004(3)
Pb2 0.0041(4) 0.0046(5) 0.0073(4) -0.0002(3) 0.0008(3) -0.0002(2)
Br3 0.0032(7) 0.0093(10) 0.0104(9) 0.0024(7) 0.0006(6) 0.0015(7)
Br4 0.0031(7) 0.0074(10) 0.0102(9) -0.0021(7) -0.0001(6) -0.0003(7)
Br6 0.0046(8) 0.0164(11) 0.0140(10) -0.0015(8) 0.0029(7) -0.0020(7)
Br7 0.0184(9) 0.0250(13) 0.0291(12) -0.0212(10) 0.0143(8) -0.0134(9)
Br8 0.0511(11) 0.0235(11) 0.0246(10) 0.0100(8) 0.0240(8) 0.0115(9)
Br9 0.0112(8) 0.1055(15) 0.0174(10) -0.0051(9) 0.0075(8) -0.0012(9)
Cl16 0.014(2) 0.041(4) 0.025(3) -0.005(3) 0.0067(19) 0.006(2)
Cl24 0.014(2) 0.027(3) 0.037(3) 0.005(2) 0.007(2) 0.011(2)
Cl32 0.028(3) 0.046(4) 0.020(3) 0.004(2) 0.006(2) -0.019(3)
N19 0.013(4) 0.012(4) 0.012(4) -0.001(3) 0.001(3) 0.001(3)
N17 0.013(4) 0.012(4) 0.013(4) 0.000(3) 0.003(3) 0.002(3)
N18 0.024(5) 0.027(5) 0.025(5) -0.002(3) 0.007(3) 0.004(3)
C15 0.014(4) 0.014(4) 0.014(4) -0.0002(15) 0.0041(18) 0.0003(15)
C14 0.019(5) 0.019(5) 0.019(5) -0.0002(15) 0.0049(19) 0.0004(15)
C13 0.010(4) 0.010(4) 0.010(4) -0.0001(15) 0.0028(18) 0.0003(15)
C12 0.016(4) 0.016(4) 0.015(4) 0.0003(15) 0.0046(18) 0.0004(15)
C11 0.016(4) 0.016(4) 0.016(4) -0.0002(15) 0.0041(18) 0.0006(15)
C10 0.008(4) 0.008(4) 0.008(4) 0.0002(15) 0.0021(17) -0.0001(15)
C22 0.016(4) 0.015(4) 0.015(4) -0.0001(15) 0.0039(18) 0.0001(15)
C23 0.016(4) 0.016(4) 0.016(4) 0.0001(15) 0.0047(18) 0.0003(15)
C18 0.008(8) 0.027(11) 0.017(10) 0.004(9) 0.006(7) -0.003(8)
C19 0.011(8) 0.028(12) 0.015(10) -0.001(9) 0.007(7) 0.003(8)
C20 0.012(4) 0.012(4) 0.013(4) -0.0003(15) 0.0036(17) 0.0005(15)
C21 0.010(9) 0.020(13) 0.009(10) 0.006(8) 0.002(8) 0.000(7)
C30 0.025(5) 0.026(5) 0.025(5) -0.0003(15) 0.0065(19) 0.0005(15)
C29 0.015(4) 0.016(4) 0.016(4) -0.0008(15) 0.0041(18) 0.0012(15)
C28 0.015(10) 0.040(14) 0.017(11) 0.005(10) 0.009(8) 0.008(9)
C27 0.027(5) 0.028(5) 0.027(5) 0.0002(15) 0.007(2) -0.0004(15)
C26 0.008(8) 0.032(13) 0.013(10) 0.003(9) 0.000(7) -0.001(9)
C31 0.021(4) 0.020(4) 0.020(4) 0.0000(15) 0.0056(19) 0.0008(15)

loop_
_atom_type_symbol
_atom_type_description
_atom_type_scat_dispersion_real
_atom_type_scat_dispersion_imag
_atom_type_scat_source
C C 0.0033 0.0016 'International Tables Vol C Tables 4.2.6.8 and 6.1.1.4'
H H 0.0000 0.0000 'International Tables Vol C Tables 4.2.6.8 and 6.1.1.4'
Br Br -0.2901 2.4595 'International Tables Vol C Tables 4.2.6.8 and 6.1.1.4'
Cl Cl 0.1484 0.1585 'International Tables Vol C Tables 4.2.6.8 and 6.1.1.4'
N N 0.0061 0.0033 'International Tables Vol C Tables 4.2.6.8 and 6.1.1.4'
Pb Pb -3.3944 10.1111 'International Tables Vol C Tables 4.2.6.8 and 6.1.1.4'

loop_
_geom_angle_atom_site_label_1
_geom_angle_atom_site_label_2
_geom_angle_atom_site_label_3
_geom_angle
_geom_angle_site_symmetry_1
_geom_angle_site_symmetry_3
_geom_angle_publ_flag
Br7 Pb1 Br7 180.0 3_666 . ?
Br7 Pb1 Br8 88.93(6) 3_666 3_666 ?
Br7 Pb1 Br8 91.07(6) . 3_666 ?
Br7 Pb1 Br8 91.07(6) 3_666 . ?
Br7 Pb1 Br8 88.93(6) . . ?
Br8 Pb1 Br8 180.00(7) 3_666 . ?
Br7 Pb1 Br9 88.24(6) 3_666 . ?
Br7 Pb1 Br9 91.76(6) . . ?
Br8 Pb1 Br9 92.97(7) 3_666 . ?
Br8 Pb1 Br9 87.03(7) . . ?
Br7 Pb1 Br9 91.76(6) 3_666 3_666 ?
Br7 Pb1 Br9 88.24(6) . 3_666 ?
Br8 Pb1 Br9 87.03(7) 3_666 3_666 ?
Br8 Pb1 Br9 92.97(7) . 3_666 ?
Br9 Pb1 Br9 180.0 . 3_666 ?
Br6 Pb2 Br3 81.40(5) . . ?
Br6 Pb2 Br4 85.33(5) . . ?
Br3 Pb2 Br4 93.30(5) . . ?
Br6 Pb2 Br7 80.88(5) . . ?
Br3 Pb2 Br7 93.29(6) . . ?
Br4 Pb2 Br7 163.64(5) . . ?
Br6 Pb2 Br8 81.31(5) . 1_545 ?
Br3 Pb2 Br8 161.70(5) . 1_545 ?
Br4 Pb2 Br8 91.20(6) . 1_545 ?
Br7 Pb2 Br8 78.10(6) . 1_545 ?
Pb1 Br7 Pb2 160.90(6) . . ?
Pb1 Br8 Pb2 162.56(9) . 1_565 ?
C21 N19 H19A 109.5 . . ?
C21 N19 H19B 109.5 . . ?
H19A N19 H19B 109.5 . . ?
C21 N19 H19C 109.5 . . ?
H19A N19 H19C 109.5 . . ?
H19B N19 H19C 109.5 . . ?
C13 N17 H17A 109.5 . . ?
C13 N17 H17B 109.5 . . ?
H17A N17 H17B 109.5 . . ?
C13 N17 H17C 109.5 . . ?
H17A N17 H17C 109.5 . . ?
H17B N17 H17C 109.5 . . ?
C29 N18 H18A 109.5 . . ?
C29 N18 H18B 109.5 . . ?
H18A N18 H18B 109.5 . . ?
C29 N18 H18C 109.5 . . ?
H18A N18 H18C 109.5 . . ?
H18B N18 H18C 109.5 . . ?
C14 C15 C10 120.0 . . ?
C14 C15 H15 120.0 . . ?
C10 C15 H15 120.0 . . ?
C15 C14 C13 120.0 . . ?
C15 C14 H14 120.0 . . ?
C13 C14 H14 120.0 . . ?
C12 C13 C14 120.0 . . ?
C12 C13 N17 119.8(9) . . ?
C14 C13 N17 120.2(9) . . ?
C13 C12 C11 120.0 . . ?
C13 C12 H12 120.0 . . ?
C11 C12 H12 120.0 . . ?
C10 C11 C12 120.0 . . ?
C10 C11 H11 120.0 . . ?
C12 C11 H11 120.0 . . ?
C11 C10 C15 120.0 . . ?
C11 C10 Cl16 120.6(6) . . ?
C15 C10 Cl16 119.2(6) . . ?
C23 C22 C21 120.0 . . ?
C23 C22 H22 120.0 . . ?
C21 C22 H22 120.0 . . ?
C18 C23 C22 120.0 . . ?
C18 C23 H23 120.0 . . ?
C22 C23 H23 120.0 . . ?
C19 C18 C23 120.0 . . ?
C19 C18 Cl24 120.1(7) . . ?
C23 C18 Cl24 119.9(7) . . ?
C20 C19 C18 120.0 . . ?
C20 C19 H19 120.0 . . ?
C18 C19 H19 120.0 . . ?
C19 C20 C21 120.0 . . ?
C19 C20 H20 120.0 . . ?
C21 C20 H20 120.0 . . ?
C20 C21 C22 120.0 . . ?
C20 C21 N19 119.4(9) . . ?
C22 C21 N19 120.6(9) . . ?
C29 C30 C31 120.0 . . ?
C29 C30 H30 120.0 . . ?
C31 C30 H30 120.0 . . ?
C28 C29 C30 120.0 . . ?
C28 C29 N18 119.2(11) . . ?
C30 C29 N18 120.7(11) . . ?
C29 C28 C27 120.0 . . ?
C29 C28 H28 120.0 . . ?
C27 C28 H28 120.0 . . ?
C26 C27 C28 120.0 . . ?
C26 C27 H27 120.0 . . ?
C28 C27 H27 120.0 . . ?
C27 C26 C31 120.0 . . ?
C27 C26 Cl32 120.2(7) . . ?
C31 C26 Cl32 119.8(7) . . ?
C26 C31 C30 120.0 . . ?
C26 C31 H31 120.0 . . ?
C30 C31 H31 120.0 . . ?

loop_
_geom_bond_atom_site_label_1
_geom_bond_atom_site_label_2
_geom_bond_distance
_geom_bond_site_symmetry_2
_geom_bond_publ_flag
Pb1 Br7 2.9502(18) 3_666 ?
Pb1 Br7 2.9502(18) . ?
Pb1 Br8 2.953(2) 3_666 ?
Pb1 Br8 2.953(2) . ?
Pb1 Br9 2.999(2) . ?
Pb1 Br9 2.999(2) 3_666 ?
Pb2 Br6 2.9251(16) . ?
Pb2 Br3 2.9510(18) . ?
Pb2 Br4 2.9633(18) . ?
Pb2 Br7 3.104(2) . ?
Pb2 Br8 3.129(2) 1_545 ?
Br8 Pb2 3.129(2) 1_565 ?
Cl16 C10 1.725(8) . ?
Cl24 C18 1.719(8) . ?
Cl32 C26 1.709(9) . ?
N19 C21 1.446(15) . ?
N19 H19A 0.9100 . ?
N19 H19B 0.9100 . ?
N19 H19C 0.9100 . ?
N17 C13 1.434(15) . ?
N17 H17A 0.9100 . ?
N17 H17B 0.9100 . ?
N17 H17C 0.9100 . ?
N18 C29 1.433(18) . ?
N18 H18A 0.9100 . ?
N18 H18B 0.9100 . ?
N18 H18C 0.9100 . ?
C15 C14 1.3900 . ?
C15 C10 1.3900 . ?
C15 H15 0.9500 . ?
C14 C13 1.3900 . ?
C14 H14 0.9500 . ?
C13 C12 1.3900 . ?
C12 C11 1.3900 . ?
C12 H12 0.9500 . ?
C11 C10 1.3900 . ?
C11 H11 0.9500 . ?
C22 C23 1.3900 . ?
C22 C21 1.3900 . ?
C22 H22 0.9500 . ?
C23 C18 1.3900 . ?
C23 H23 0.9500 . ?
C18 C19 1.3900 . ?
C19 C20 1.3900 . ?
C19 H19 0.9500 . ?
C20 C21 1.3900 . ?
C20 H20 0.9500 . ?
C30 C29 1.3900 . ?
C30 C31 1.3900 . ?
C30 H30 0.9500 . ?
C29 C28 1.3900 . ?
C28 C27 1.3900 . ?
C28 H28 0.9500 . ?
C27 C26 1.3900 . ?
C27 H27 0.9500 . ?
C26 C31 1.3900 . ?
C31 H31 0.9500 . ?

loop_
_geom_torsion_atom_site_label_1
_geom_torsion_atom_site_label_2
_geom_torsion_atom_site_label_3
_geom_torsion_atom_site_label_4
_geom_torsion
_geom_torsion_site_symmetry_1
_geom_torsion_site_symmetry_2
_geom_torsion_site_symmetry_3
_geom_torsion_site_symmetry_4
_geom_torsion_publ_flag
Br7 Pb1 Br7 Pb2 -97(17) 3_666 . . . ?
Br8 Pb1 Br7 Pb2 72.0(3) 3_666 . . . ?
Br8 Pb1 Br7 Pb2 -108.0(3) . . . . ?
Br9 Pb1 Br7 Pb2 -21.0(3) . . . . ?
Br9 Pb1 Br7 Pb2 159.0(3) 3_666 . . . ?
Br6 Pb2 Br7 Pb1 5.2(3) . . . . ?
Br3 Pb2 Br7 Pb1 86.0(3) . . . . ?
Br4 Pb2 Br7 Pb1 -27.6(4) . . . . ?
Br8 Pb2 Br7 Pb1 -77.7(3) 1_545 . . . ?
Br7 Pb1 Br8 Pb2 -144.9(3) 3_666 . . 1_565 ?
Br7 Pb1 Br8 Pb2 35.1(3) . . . 1_565 ?
Br8 Pb1 Br8 Pb2 35(18) 3_666 . . 1_565 ?
Br9 Pb1 Br8 Pb2 -56.7(2) . . . 1_565 ?
Br9 Pb1 Br8 Pb2 123.3(2) 3_666 . . 1_565 ?
C10 C15 C14 C13 0.0 . . . . ?
C15 C14 C13 C12 0.0 . . . . ?
C15 C14 C13 N17 -179.7(12) . . . . ?
C14 C13 C12 C11 0.0 . . . . ?
N17 C13 C12 C11 179.7(12) . . . . ?
C13 C12 C11 C10 0.0 . . . . ?
C12 C11 C10 C15 0.0 . . . . ?
C12 C11 C10 Cl16 -175.1(10) . . . . ?
C14 C15 C10 C11 0.0 . . . . ?
C14 C15 C10 Cl16 175.1(10) . . . . ?
C21 C22 C23 C18 0.0 . . . . ?
C22 C23 C18 C19 0.0 . . . . ?
C22 C23 C18 Cl24 -180.0(9) . . . . ?
C23 C18 C19 C20 0.0 . . . . ?
Cl24 C18 C19 C20 180.0(9) . . . . ?
C18 C19 C20 C21 0.0 . . . . ?
C19 C20 C21 C22 0.0 . . . . ?
C19 C20 C21 N19 -179.7(12) . . . . ?
C23 C22 C21 C20 0.0 . . . . ?
C23 C22 C21 N19 179.7(12) . . . . ?
C31 C30 C29 C28 0.0 . . . . ?
C31 C30 C29 N18 -175.1(13) . . . . ?
C30 C29 C28 C27 0.0 . . . . ?
N18 C29 C28 C27 175.2(13) . . . . ?
C29 C28 C27 C26 0.0 . . . . ?
C28 C27 C26 C31 0.0 . . . . ?
C28 C27 C26 Cl32 -178.0(11) . . . . ?
C27 C26 C31 C30 0.0 . . . . ?
Cl32 C26 C31 C30 178.0(11) . . . . ?
C29 C30 C31 C26 0.0 . . . . ?
